data_2015636
loop_
_publ_author_name
'Ebihara, Masahiro'
'Fuma, Yasuhiro'

_publ_section_title
;A zigzag chain structure in
 <i>catena</i>-poly[[[tetra-\m-acetamidato-\k^4^<i>N</i>:<i>O</i>;\k^4^<i>O</i>:<i>N</i>-dirhodium(II,III)]-\m-chloro]
 methanol solvate]
;
_journal_coeditor_code FA3040
_journal_issue 11
_journal_name_full 'Acta Crystallographica Section C'
_journal_page_first m556
_journal_page_last m558
_journal_paper_doi 10.1107/S0108270106040121
_journal_volume 62
_journal_year 2006
_chemical_formula_iupac '[Rh2 Cl (C2 H4 N O)4], C H4 O'
_chemical_formula_moiety 'C8 H16 Cl N4 O4 Rh2, C H4 O'
_chemical_formula_sum 'C9 H20 Cl N4 O5 Rh2'
_chemical_formula_weight 505.56
_chemical_name_systematic
;
poly[\m-chloro-tetra-\m-acetamidato-\k4N:O;\k4O:N-dirhodium(II,III) methanol
 solvate]
;
_space_group_IT_number 14
_symmetry_cell_setting monoclinic
_symmetry_space_group_name_Hall '-P 2ybc'
_symmetry_space_group_name_H-M 'P 1 21/c 1'
_atom_sites_solution_hydrogens geom
_atom_sites_solution_primary direct
_atom_sites_solution_secondary difmap
_audit_creation_method SHELXL-97
_cell_angle_alpha 90.00
_cell_angle_beta 98.854(5)
_cell_angle_gamma 90.00
_cell_formula_units_Z 4
_cell_length_a 8.601(4)
_cell_length_b 14.254(7)
_cell_length_c 12.664(7)
_cell_measurement_reflns_used 4776
_cell_measurement_temperature 173(2)
_cell_measurement_theta_max 27.5
_cell_measurement_theta_min 3.0
_cell_volume 1534.1(13)
_computing_cell_refinement CrystalClear
_computing_data_collection 'CrystalClear (Molecular Structure Corporation & Rigaku Corporation, 2001)'
_computing_data_reduction 'teXsan (Molecular Structure Corporation & Rigaku Corporation, 2004)'
_computing_molecular_graphics 'ORTEPII (Johnson, 1976)'
_computing_publication_material 'SHELXL97 and teXsan'
_computing_structure_refinement 'SHELXL97 (Sheldrick, 1997)'
_computing_structure_solution 'SIR97 (Altomare <i>et al.</i>,  1999)'
_diffrn_ambient_temperature 173(2)
_diffrn_detector_area_resol_mean 14.62
_diffrn_measured_fraction_theta_full 0.992
_diffrn_measured_fraction_theta_max 0.992
_diffrn_measurement_device_type 'Rigaku/MSC Mercury CCD'
_diffrn_measurement_method \w
_diffrn_radiation_monochromator graphite
_diffrn_radiation_type MoK\a
_diffrn_radiation_wavelength 0.71069
_diffrn_reflns_av_R_equivalents 0.0344
_diffrn_reflns_av_sigmaI/netI 0.0301
_diffrn_reflns_limit_h_max 11
_diffrn_reflns_limit_h_min -10
_diffrn_reflns_limit_k_max 18
_diffrn_reflns_limit_k_min -13
_diffrn_reflns_limit_l_max 16
_diffrn_reflns_limit_l_min -14
_diffrn_reflns_number 12335
_diffrn_reflns_theta_full 27.48
_diffrn_reflns_theta_max 27.48
_diffrn_reflns_theta_min 3.04
_exptl_absorpt_coefficient_mu 2.351
_exptl_absorpt_correction_T_max 0.7547
_exptl_absorpt_correction_T_min 0.6235
_exptl_absorpt_correction_type integration
_exptl_absorpt_process_details '(NUMABS; Higashi, 1999)'
_exptl_crystal_colour brown
_exptl_crystal_density_diffrn 2.189
_exptl_crystal_density_method 'not measured'
_exptl_crystal_description prism
_exptl_crystal_F_000 996
_exptl_crystal_size_max 0.30
_exptl_crystal_size_mid 0.10
_exptl_crystal_size_min 0.10
_refine_diff_density_max 0.946
_refine_diff_density_min -0.799
_refine_ls_extinction_method none
_refine_ls_goodness_of_fit_ref 1.169
_refine_ls_hydrogen_treatment mixed
_refine_ls_matrix_type full
_refine_ls_number_parameters 198
_refine_ls_number_reflns 3496
_refine_ls_number_restraints 0
_refine_ls_restrained_S_all 1.169
_refine_ls_R_factor_all 0.0403
_refine_ls_R_factor_gt 0.0343
_refine_ls_shift/su_max 0.001
_refine_ls_shift/su_mean 0.000
_refine_ls_structure_factor_coef Fsqd
_refine_ls_weighting_details 'calc w=1/[\s^2^(Fo^2^)+(0.0256P)^2^+3.6476P] where P=(Fo^2^+2Fc^2^)/3'
_refine_ls_weighting_scheme calc
_refine_ls_wR_factor_gt 0.0693
_refine_ls_wR_factor_ref 0.0712
_reflns_number_gt 3246
_reflns_number_total 3496
_reflns_threshold_expression ' I>2\s(I)'
_cod_data_source_file fa3040.cif
_cod_data_source_block I
_cod_original_sg_symbol_H-M 'P 21/c'
_cod_database_code 2015636
_cod_database_fobs_code 2015636

loop_
_symmetry_equiv_pos_as_xyz
'x, y, z'
'-x, y+1/2, -z+1/2'
'-x, -y, -z'
'x, -y-1/2, z-1/2'

loop_
_atom_site_type_symbol
_atom_site_label
_atom_site_fract_x
_atom_site_fract_y
_atom_site_fract_z
_atom_site_U_iso_or_equiv
_atom_site_adp_type
_atom_site_calc_flag
_atom_site_refinement_flags
_atom_site_occupancy
Rh Rh1 0.55116(3) 0.223511(18) 0.65224(2) 0.01191(8) Uani d . 1
Rh Rh2 0.56671(3) 0.312306(18) 0.49089(2) 0.01183(8) Uani d . 1
Cl Cl1 0.56444(11) 0.10902(6) 0.81398(7) 0.01671(18) Uani d . 1
N N1 0.4437(4) 0.2088(2) 0.4147(3) 0.0163(6) Uani d . 1
H H1 0.4170 0.2134 0.3450 0.020 Uiso calc R 1
O O1 0.4298(3) 0.12200(17) 0.5627(2) 0.0167(5) Uani d . 1
N N2 0.7552(4) 0.1693(2) 0.6306(3) 0.0153(6) Uani d . 1
H H2 0.7994 0.1290 0.6788 0.018 Uiso calc R 1
O O2 0.7716(3) 0.24327(18) 0.4741(2) 0.0179(5) Uani d . 1
N N3 0.6648(4) 0.3294(2) 0.7305(3) 0.0164(6) Uani d . 1
H H3 0.6817 0.3272 0.8007 0.020 Uiso calc R 1
O O3 0.6972(3) 0.41216(18) 0.5816(2) 0.0180(5) Uani d . 1
N N4 0.3756(4) 0.3777(2) 0.5188(2) 0.0155(6) Uani d . 1
H H4 0.3407 0.4247 0.4768 0.019 Uiso calc R 1
O O4 0.3415(3) 0.28888(18) 0.6625(2) 0.0168(5) Uani d . 1
C C1 0.3999(4) 0.1342(3) 0.4617(3) 0.0154(7) Uani d . 1
C C2 0.3105(5) 0.0573(3) 0.3979(3) 0.0243(9) Uani d . 1
H H5 0.3835 0.0189 0.3642 0.036 Uiso calc R 1
H H6 0.2315 0.0849 0.3427 0.036 Uiso calc R 1
H H7 0.2581 0.0180 0.4453 0.036 Uiso calc R 1
C C3 0.8296(4) 0.1878(2) 0.5514(3) 0.0160(7) Uani d . 1
C C4 0.9870(5) 0.1445(3) 0.5449(4) 0.0253(9) Uani d . 1
H H8 0.9855 0.1163 0.4741 0.038 Uiso calc R 1
H H9 1.0096 0.0959 0.5999 0.038 Uiso calc R 1
H H10 1.0687 0.1930 0.5564 0.038 Uiso calc R 1
C C5 0.7162(4) 0.4023(2) 0.6840(3) 0.0156(7) Uani d . 1
C C6 0.8015(5) 0.4796(3) 0.7496(3) 0.0222(8) Uani d . 1
H H11 0.8884 0.5022 0.7147 0.033 Uiso calc R 1
H H12 0.8433 0.4556 0.8209 0.033 Uiso calc R 1
H H13 0.7285 0.5313 0.7561 0.033 Uiso calc R 1
C C7 0.2973(4) 0.3556(3) 0.5961(3) 0.0163(7) Uani d . 1
C C8 0.1492(5) 0.4072(3) 0.6069(3) 0.0232(9) Uani d . 1
H H14 0.0858 0.3694 0.6490 0.035 Uiso calc R 1
H H15 0.0894 0.4187 0.5358 0.035 Uiso calc R 1
H H16 0.1756 0.4672 0.6430 0.035 Uiso calc R 1
O O5 0.9595(4) 0.1373(2) 0.8394(3) 0.0309(7) Uani d . 1
H H17 0.885(7) 0.157(4) 0.871(5) 0.046 Uiso d . 1
C C9 1.0613(5) 0.2118(3) 0.8249(4) 0.0316(10) Uani d . 1
H H18 0.9994 0.2662 0.7959 0.047 Uiso calc R 1
H H19 1.1319 0.1926 0.7751 0.047 Uiso calc R 1
H H20 1.1236 0.2284 0.8938 0.047 Uiso calc R 1

loop_
_atom_site_aniso_label
_atom_site_aniso_U_11
_atom_site_aniso_U_22
_atom_site_aniso_U_33
_atom_site_aniso_U_12
_atom_site_aniso_U_13
_atom_site_aniso_U_23
Rh1 0.01449(14) 0.01280(14) 0.00845(14) -0.00139(10) 0.00178(10) 0.00018(10)
Rh2 0.01393(15) 0.01311(14) 0.00857(14) 0.00078(10) 0.00210(10) 0.00066(10)
Cl1 0.0248(5) 0.0152(4) 0.0106(4) -0.0016(3) 0.0041(3) -0.0010(3)
N1 0.0201(17) 0.0180(15) 0.0107(15) 0.0003(12) 0.0014(13) -0.0028(12)
O1 0.0199(13) 0.0169(12) 0.0128(13) -0.0010(10) 0.0008(11) 0.0004(10)
N2 0.0184(16) 0.0155(14) 0.0113(15) 0.0023(12) 0.0004(12) 0.0018(11)
O2 0.0177(13) 0.0215(13) 0.0151(14) 0.0037(10) 0.0045(11) 0.0030(10)
N3 0.0215(17) 0.0171(15) 0.0102(15) -0.0040(12) 0.0009(13) -0.0019(11)
O3 0.0219(14) 0.0173(13) 0.0149(14) -0.0039(10) 0.0032(11) -0.0007(10)
N4 0.0193(16) 0.0167(15) 0.0101(15) 0.0043(12) 0.0008(12) 0.0021(11)
O4 0.0196(14) 0.0198(13) 0.0117(13) 0.0007(10) 0.0050(11) 0.0005(10)
C1 0.0150(17) 0.0167(17) 0.0144(18) 0.0020(13) 0.0018(14) -0.0037(14)
C2 0.032(2) 0.0196(19) 0.019(2) -0.0041(16) -0.0030(18) -0.0034(15)
C3 0.0171(18) 0.0149(17) 0.0153(19) -0.0007(14) 0.0006(15) -0.0023(14)
C4 0.023(2) 0.029(2) 0.025(2) 0.0076(17) 0.0060(17) 0.0017(17)
C5 0.0158(18) 0.0158(17) 0.0145(19) 0.0027(14) 0.0002(15) -0.0029(13)
C6 0.026(2) 0.0175(18) 0.022(2) -0.0049(15) -0.0004(17) -0.0009(15)
C7 0.0175(18) 0.0181(17) 0.0130(18) 0.0011(14) 0.0012(14) -0.0034(14)
C8 0.022(2) 0.030(2) 0.019(2) 0.0072(16) 0.0051(17) -0.0011(16)
O5 0.0249(16) 0.0379(18) 0.0305(18) 0.0038(14) 0.0060(14) 0.0041(14)
C9 0.028(2) 0.033(2) 0.032(3) -0.0028(18) 0.001(2) -0.0047(19)

loop_
_atom_type_symbol
_atom_type_description
_atom_type_scat_dispersion_real
_atom_type_scat_dispersion_imag
_atom_type_scat_source
C C 0.0033 0.0016 'International Tables Vol C Tables 4.2.6.8 and 6.1.1.4'
H H 0.0000 0.0000 'International Tables Vol C Tables 4.2.6.8 and 6.1.1.4'
Cl Cl 0.1484 0.1585 'International Tables Vol C Tables 4.2.6.8 and 6.1.1.4'
N N 0.0061 0.0033 'International Tables Vol C Tables 4.2.6.8 and 6.1.1.4'
O O 0.0106 0.0060 'International Tables Vol C Tables 4.2.6.8 and 6.1.1.4'
Rh Rh -1.1178 0.9187 'International Tables Vol C Tables 4.2.6.8 and 6.1.1.4'

loop_
_geom_angle_atom_site_label_1
_geom_angle_atom_site_label_2
_geom_angle_atom_site_label_3
_geom_angle_site_symmetry_1
_geom_angle_site_symmetry_3
_geom_angle
_geom_angle_publ_flag
N2 Rh1 N3 . . 89.26(13) ?
N2 Rh1 O1 . . 92.00(12) ?
N3 Rh1 O1 . . 175.59(12) ?
N2 Rh1 O4 . . 174.29(12) ?
N3 Rh1 O4 . . 89.61(12) ?
O1 Rh1 O4 . . 88.72(11) ?
N2 Rh1 Rh2 . . 85.51(9) ?
N3 Rh1 Rh2 . . 86.36(10) ?
O1 Rh1 Rh2 . . 89.52(8) ?
O4 Rh1 Rh2 . . 88.83(8) ?
N2 Rh1 Cl1 . . 86.09(9) ?
N3 Rh1 Cl1 . . 97.21(10) ?
O1 Rh1 Cl1 . . 87.09(8) ?
O4 Rh1 Cl1 . . 99.61(8) ?
Rh2 Rh1 Cl1 . . 170.82(2) y
N4 Rh2 N1 . . 92.43(13) ?
N4 Rh2 O3 . . 88.32(12) ?
N1 Rh2 O3 . . 174.91(12) ?
N4 Rh2 O2 . . 175.61(12) ?
N1 Rh2 O2 . . 89.72(12) ?
O3 Rh2 O2 . . 89.21(11) ?
N4 Rh2 Rh1 . . 86.54(9) ?
N1 Rh2 Rh1 . . 85.79(10) ?
O3 Rh2 Rh1 . . 89.23(8) ?
O2 Rh2 Rh1 . . 89.80(8) ?
N4 Rh2 Cl1 . 4_565 93.28(9) ?
N1 Rh2 Cl1 . 4_565 88.16(10) ?
O3 Rh2 Cl1 . 4_565 96.82(8) ?
O2 Rh2 Cl1 . 4_565 90.62(8) ?
Rh1 Rh2 Cl1 . 4_565 173.94(2) y
Rh2 Cl1 Rh1 4_566 . 114.59(5) y
C1 N1 Rh2 . . 123.8(3) ?
C1 N1 H1 . . 118.1 ?
Rh2 N1 H1 . . 118.1 ?
C1 O1 Rh1 . . 118.1(2) ?
C3 N2 Rh1 . . 125.6(3) ?
C3 N2 H2 . . 117.2 ?
Rh1 N2 H2 . . 117.2 ?
C3 O2 Rh2 . . 116.8(2) ?
C5 N3 Rh1 . . 123.9(3) ?
C5 N3 H3 . . 118.1 ?
Rh1 N3 H3 . . 118.1 ?
C5 O3 Rh2 . . 117.5(2) ?
C7 N4 Rh2 . . 124.1(3) ?
C7 N4 H4 . . 118.0 ?
Rh2 N4 H4 . . 118.0 ?
C7 O4 Rh1 . . 117.9(2) ?
O1 C1 N1 . . 122.7(3) ?
O1 C1 C2 . . 116.6(3) ?
N1 C1 C2 . . 120.7(3) ?
C1 C2 H5 . . 109.5 ?
C1 C2 H6 . . 109.5 ?
H5 C2 H6 . . 109.5 ?
C1 C2 H7 . . 109.5 ?
H5 C2 H7 . . 109.5 ?
H6 C2 H7 . . 109.5 ?
O2 C3 N2 . . 121.9(3) ?
O2 C3 C4 . . 117.1(3) ?
N2 C3 C4 . . 121.0(3) ?
C3 C4 H8 . . 109.5 ?
C3 C4 H9 . . 109.5 ?
H8 C4 H9 . . 109.5 ?
C3 C4 H10 . . 109.5 ?
H8 C4 H10 . . 109.5 ?
H9 C4 H10 . . 109.5 ?
O3 C5 N3 . . 122.8(3) ?
O3 C5 C6 . . 116.9(3) ?
N3 C5 C6 . . 120.3(3) ?
C5 C6 H11 . . 109.5 ?
C5 C6 H12 . . 109.5 ?
H11 C6 H12 . . 109.5 ?
C5 C6 H13 . . 109.5 ?
H11 C6 H13 . . 109.5 ?
H12 C6 H13 . . 109.5 ?
O4 C7 N4 . . 122.1(3) ?
O4 C7 C8 . . 118.3(3) ?
N4 C7 C8 . . 119.6(3) ?
C7 C8 H14 . . 109.5 ?
C7 C8 H15 . . 109.5 ?
H14 C8 H15 . . 109.5 ?
C7 C8 H16 . . 109.5 ?
H14 C8 H16 . . 109.5 ?
H15 C8 H16 . . 109.5 ?
C9 O5 H17 . . 110(4) ?
O5 C9 H18 . . 109.5 ?
O5 C9 H19 . . 109.5 ?
H18 C9 H19 . . 109.5 ?
O5 C9 H20 . . 109.5 ?
H18 C9 H20 . . 109.5 ?
H19 C9 H20 . . 109.5 ?

loop_
_geom_bond_atom_site_label_1
_geom_bond_atom_site_label_2
_geom_bond_site_symmetry_2
_geom_bond_distance
_geom_bond_publ_flag
Rh1 Rh2 . 2.4247(11) y
Rh1 Cl1 . 2.6076(14) y
Rh1 O1 . 2.026(3) y
Rh1 O4 . 2.052(3) y
Rh1 N2 . 1.975(3) y
Rh1 N3 . 1.979(3) y
Rh2 Cl1 4_565 2.5027(14) y
Rh2 O2 . 2.057(3) y
Rh2 O3 . 2.051(3) y
Rh2 N1 . 1.978(3) y
Rh2 N4 . 1.968(3) y
N1 C1 . 1.302(5) ?
N1 H1 . 0.8800 ?
O1 C1 . 1.277(5) ?
N2 C3 . 1.297(5) ?
N2 H2 . 0.8800 ?
O2 C3 . 1.297(5) ?
N3 C5 . 1.304(5) ?
N3 H3 . 0.8800 ?
O3 C5 . 1.289(5) ?
N4 C7 . 1.310(5) ?
N4 H4 . 0.8800 ?
O4 C7 . 1.287(5) ?
C1 C2 . 1.500(5) ?
C2 H5 . 0.9800 ?
C2 H6 . 0.9800 ?
C2 H7 . 0.9800 ?
C3 C4 . 1.501(5) ?
C4 H8 . 0.9800 ?
C4 H9 . 0.9800 ?
C4 H10 . 0.9800 ?
C5 C6 . 1.501(5) ?
C6 H11 . 0.9800 ?
C6 H12 . 0.9800 ?
C6 H13 . 0.9800 ?
C7 C8 . 1.495(5) ?
C8 H14 . 0.9800 ?
C8 H15 . 0.9800 ?
C8 H16 . 0.9800 ?
O5 C9 . 1.406(5) ?
O5 H17 . 0.86(6) ?
C9 H18 . 0.9800 ?
C9 H19 . 0.9800 ?
C9 H20 . 0.9800 ?

loop_
_geom_hbond_atom_site_label_D
_geom_hbond_atom_site_label_H
_geom_hbond_atom_site_label_A
_geom_hbond_site_symmetry_A
_geom_hbond_distance_DH
_geom_hbond_distance_HA
_geom_hbond_distance_DA
_geom_hbond_angle_DHA
N1 H1 O4 4_565 0.88 2.30 3.180(4) 174.8
N2 H2 O5 . 0.88 2.28 2.976(5) 136.3
N3 H3 O2 4_566 0.88 2.43 3.251(5) 155.3
N4 H4 O3 3_666 0.88 2.45 3.277(4) 157.6
O5 H17 O2 4_566 0.86(6) 2.25(6) 3.045(4) 155(5)

loop_
_geom_torsion_atom_site_label_1
_geom_torsion_atom_site_label_2
_geom_torsion_atom_site_label_3
_geom_torsion_atom_site_label_4
_geom_torsion_site_symmetry_1
_geom_torsion_site_symmetry_4
_geom_torsion
_geom_torsion_publ_flag
O1 Rh1 Rh2 N1 . . 1.08(12) y
N2 Rh1 Rh2 O2 . . 3.40(12) y
N3 Rh1 Rh2 O3 . . 3.73(12) y
O4 Rh1 Rh2 N4 . . 5.04(12) y
N2 Rh1 Rh2 N4 . . -174.18(13) ?
N3 Rh1 Rh2 N4 . . -84.64(13) ?
O1 Rh1 Rh2 N4 . . 93.78(12) ?
N2 Rh1 Rh2 N1 . . 93.13(13) ?
N3 Rh1 Rh2 N1 . . -177.33(13) ?
O4 Rh1 Rh2 N1 . . -87.65(12) ?
N2 Rh1 Rh2 O3 . . -85.82(12) ?
O1 Rh1 Rh2 O3 . . -177.86(11) ?
O4 Rh1 Rh2 O3 . . 93.41(11) ?
N3 Rh1 Rh2 O2 . . 92.94(12) ?
O1 Rh1 Rh2 O2 . . -88.65(11) ?
O4 Rh1 Rh2 O2 . . -177.38(11) ?
N2 Rh1 Cl1 Rh2 . 4_566 119.27(10) ?
N3 Rh1 Cl1 Rh2 . 4_566 30.51(10) ?
O1 Rh1 Cl1 Rh2 . 4_566 -148.52(8) ?
O4 Rh1 Cl1 Rh2 . 4_566 -60.31(8) ?
N4 Rh2 N1 C1 . . -88.1(3) ?
O2 Rh2 N1 C1 . . 88.1(3) ?
Rh1 Rh2 N1 C1 . . -1.8(3) ?
Cl1 Rh2 N1 C1 4_565 . 178.7(3) ?
N2 Rh1 O1 C1 . . -86.3(3) ?
O4 Rh1 O1 C1 . . 88.0(3) ?
Rh2 Rh1 O1 C1 . . -0.8(3) ?
Cl1 Rh1 O1 C1 . . -172.3(3) ?
N3 Rh1 N2 C3 . . -88.2(3) ?
O1 Rh1 N2 C3 . . 87.6(3) ?
Rh2 Rh1 N2 C3 . . -1.8(3) ?
Cl1 Rh1 N2 C3 . . 174.5(3) ?
N1 Rh2 O2 C3 . . -91.9(3) ?
O3 Rh2 O2 C3 . . 83.1(3) ?
Rh1 Rh2 O2 C3 . . -6.1(3) ?
Cl1 Rh2 O2 C3 4_565 . 179.9(3) ?
N2 Rh1 N3 C5 . . 82.1(3) ?
O4 Rh1 N3 C5 . . -92.3(3) ?
Rh2 Rh1 N3 C5 . . -3.4(3) ?
Cl1 Rh1 N3 C5 . . 168.1(3) ?
N4 Rh2 O3 C5 . . 81.2(3) ?
O2 Rh2 O3 C5 . . -95.2(3) ?
Rh1 Rh2 O3 C5 . . -5.3(3) ?
Cl1 Rh2 O3 C5 4_565 . 174.3(2) ?
N1 Rh2 N4 C7 . . 80.5(3) ?
O3 Rh2 N4 C7 . . -94.5(3) ?
Rh1 Rh2 N4 C7 . . -5.2(3) ?
Cl1 Rh2 N4 C7 4_565 . 168.8(3) ?
N3 Rh1 O4 C7 . . 79.6(3) ?
O1 Rh1 O4 C7 . . -96.3(3) ?
Rh2 Rh1 O4 C7 . . -6.8(3) ?
Cl1 Rh1 O4 C7 . . 176.9(2) ?
Rh1 O1 C1 N1 . . -0.2(5) ?
Rh1 O1 C1 C2 . . 179.7(3) ?
Rh2 N1 C1 O1 . . 1.6(5) ?
Rh2 N1 C1 C2 . . -178.3(3) ?
Rh2 O2 C3 N2 . . 6.6(5) ?
Rh2 O2 C3 C4 . . -174.2(3) ?
Rh1 N2 C3 O2 . . -2.7(5) ?
Rh1 N2 C3 C4 . . 178.1(3) ?
Rh2 O3 C5 N3 . . 4.4(5) ?
Rh2 O3 C5 C6 . . -175.5(3) ?
Rh1 N3 C5 O3 . . 0.1(5) ?
Rh1 N3 C5 C6 . . -180.0(3) ?
Rh1 O4 C7 N4 . . 4.9(5) ?
Rh1 O4 C7 C8 . . -176.6(3) ?
Rh2 N4 C7 O4 . . 1.2(5) ?
Rh2 N4 C7 C8 . . -177.2(3) ?
